data_4027304
loop_
_publ_author_name
'Sonja Geib'
'Susanne C. Martens'
'Ute Zschieschang'
'Florian Lombeck'
'Hubert Wadepohl'
'Hagen Klauk'
'Lutz H. Gade'

_publ_section_title
;
 1,3,6,8-Tetraazapyrenes: Synthesis, Solid-State Structures, and
 Properties as Redox-Active Materials
;
_journal_name_full 'Journal of Organic Chemistry'
_journal_page_first 6107
_journal_page_last 6116
_journal_paper_doi 10.1021/jo300894p
_journal_volume 77
_journal_year 2012
_chemical_formula_sum 'C14 H4 F6 N4'
_chemical_formula_weight 342.21
_space_group_IT_number 2
_symmetry_cell_setting triclinic
_symmetry_Int_Tables_number 2
_symmetry_space_group_name_Hall '-P 1'
_symmetry_space_group_name_H-M 'P -1'
_atom_sites_solution_hydrogens geom
_atom_sites_solution_primary dual
_atom_sites_solution_secondary difmap
_audit_block_code ga_fl3
_audit_creation_method SHELXL-97
_cell_angle_alpha 103.867(8)
_cell_angle_beta 102.721(17)
_cell_angle_gamma 99.713(7)
_cell_formula_units_Z 1
_cell_length_a 4.693(2)
_cell_length_b 8.435(4)
_cell_length_c 8.485(4)
_cell_measurement_reflns_used 2485
_cell_measurement_temperature 100(2)
_cell_measurement_theta_max 31.85
_cell_measurement_theta_min 2.56
_cell_volume 309.3(2)
_computing_cell_refinement
;
SAINT (Bruker AXS, 1997-2008). Includes estimated systematic errors
 of the unit cell constants from Monte Carlo simulations.
;
_computing_data_collection 'SMART-5.631 (Bruker AXS, 2003)'
_computing_data_reduction 'SAINT (Bruker AXS, 1997-2008); SADABS (Bruker AXS, 2008)'
_computing_publication_material 'SHELXL-97 (Sheldrick, 1997)'
_computing_structure_refinement 'SHELXL-97 (Sheldrick, 1997)'
_computing_structure_solution 'SIR2004 (Giacovazzo et al., 2004)'
_diffrn_ambient_environment 'perfluoro polyether oil'
_diffrn_ambient_temperature 100(2)
_diffrn_detector 'CCD plate'
_diffrn_detector_area_resol_mean 8.19
_diffrn_detector_type CCD-PXL-KAF2
_diffrn_measured_fraction_theta_full 0.985
_diffrn_measured_fraction_theta_max 0.937
_diffrn_measurement_device 'three-circle diffractometer'
_diffrn_measurement_device_type 'Bruker AXS Smart 1000'
_diffrn_measurement_method '\f- and \w-scans'
_diffrn_measurement_specimen_support 'polyimid foil'
_diffrn_radiation_monochromator graphite
_diffrn_radiation_probe x-ray
_diffrn_radiation_type MoK\a
_diffrn_radiation_wavelength 0.71073
_diffrn_reflns_av_R_equivalents 0.0292
_diffrn_reflns_av_sigmaI/netI 0.0269
_diffrn_reflns_limit_h_max 6
_diffrn_reflns_limit_h_min -6
_diffrn_reflns_limit_k_max 12
_diffrn_reflns_limit_k_min -12
_diffrn_reflns_limit_l_max 12
_diffrn_reflns_limit_l_min 0
_diffrn_reflns_number 7514
_diffrn_reflns_theta_full 31.00
_diffrn_reflns_theta_max 32.02
_diffrn_reflns_theta_min 2.56
_diffrn_source 'fine-focus sealed tube'
_exptl_absorpt_coefficient_mu 0.178
_exptl_absorpt_correction_T_max 0.8623
_exptl_absorpt_correction_T_min 0.7880
_exptl_absorpt_correction_type multi-scan
_exptl_absorpt_process_details
;
multi-scan from symmetry-related measurements (Blessing 1995)
SADABS (Sheldrick & Bruker AXS, 2004-2008)
;
_exptl_crystal_colour colourless
_exptl_crystal_density_diffrn 1.838
_exptl_crystal_description irregular
_exptl_crystal_F_000 170
_exptl_crystal_recrystallization_method 'pentane, ethyl acetate'
_exptl_crystal_size_max 0.13
_exptl_crystal_size_mid 0.10
_exptl_crystal_size_min 0.05
_refine_diff_density_max 0.539
_refine_diff_density_min -0.256
_refine_diff_density_rms 0.062
_refine_ls_abs_structure_details 'Flack H D (1983), Acta Cryst. A39, 876-881'
_refine_ls_extinction_method none
_refine_ls_goodness_of_fit_ref 1.036
_refine_ls_hydrogen_treatment constr
_refine_ls_matrix_type full
_refine_ls_number_parameters 109
_refine_ls_number_reflns 2006
_refine_ls_number_restraints 0
_refine_ls_restrained_S_all 1.036
_refine_ls_R_factor_all 0.0628
_refine_ls_R_factor_gt 0.0420
_refine_ls_shift/su_max 0.000
_refine_ls_shift/su_mean 0.000
_refine_ls_structure_factor_coef Fsqd
_refine_ls_weighting_details 'calc w=1/[\s^2^(Fo^2^)+(0.0603P)^2^+0.1018P] where P=(Fo^2^+2Fc^2^)/3'
_refine_ls_weighting_scheme calc
_refine_ls_wR_factor_gt 0.1068
_refine_ls_wR_factor_ref 0.1191
_reflns_number_gt 1479
_reflns_number_total 2006
_reflns_threshold_expression >2sigma(I)
_cod_data_source_file jo300894p_si_002_01.cif
_cod_data_source_block ga_fl3
_cod_original_cell_volume 309.2(3)
_cod_database_code 4027304
_audit_block_refno 1233

loop_
_symmetry_equiv_pos_as_xyz
'x, y, z'
'-x, -y, -z'

loop_
_atom_site_label
_atom_site_type_symbol
_atom_site_fract_x
_atom_site_fract_y
_atom_site_fract_z
_atom_site_U_iso_or_equiv
_atom_site_adp_type
_atom_site_occupancy
_atom_site_symmetry_multiplicity
_atom_site_calc_flag
_atom_site_refinement_flags
F1 F 0.1156(2) 0.36629(12) 0.05857(12) 0.0327(2) Uani 1 1 d .
F2 F 0.5560(2) 0.44591(11) 0.22882(12) 0.0326(2) Uani 1 1 d .
F3 F 0.4432(3) 0.22223(12) 0.02007(13) 0.0390(3) Uani 1 1 d .
N1 N 0.1113(2) 0.29320(14) 0.35939(14) 0.0192(2) Uani 1 1 d .
N2 N 0.2827(3) 0.05476(14) 0.22412(14) 0.0193(2) Uani 1 1 d .
C1 C 0.0131(3) 0.20850(16) 0.46039(16) 0.0173(2) Uani 1 1 d .
C2 C -0.1297(3) 0.28435(16) 0.58336(17) 0.0192(3) Uani 1 1 d .
H2 H -0.1557 0.3953 0.5932 0.023 Uiso 1 1 calc R
C3 C -0.2274(3) 0.19822(16) 0.68533(16) 0.0188(2) Uani 1 1 d .
H3 H -0.3228 0.2493 0.7651 0.023 Uiso 1 1 calc R
C4 C 0.1878(3) -0.03024(15) 0.32621(16) 0.0177(2) Uani 1 1 d .
C5 C 0.0496(3) 0.04401(15) 0.44657(15) 0.0165(2) Uani 1 1 d .
C11 C 0.2357(3) 0.20922(16) 0.24857(16) 0.0187(3) Uani 1 1 d .
C14 C 0.3396(3) 0.30952(17) 0.13692(17) 0.0217(3) Uani 1 1 d .

loop_
_atom_site_aniso_label
_atom_site_aniso_U_11
_atom_site_aniso_U_22
_atom_site_aniso_U_33
_atom_site_aniso_U_23
_atom_site_aniso_U_13
_atom_site_aniso_U_12
F1 0.0292(5) 0.0437(6) 0.0329(5) 0.0248(4) 0.0074(4) 0.0104(4)
F2 0.0304(5) 0.0295(5) 0.0341(5) 0.0134(4) 0.0053(4) -0.0046(4)
F3 0.0636(7) 0.0298(5) 0.0411(6) 0.0160(4) 0.0376(5) 0.0180(5)
N1 0.0204(5) 0.0181(5) 0.0202(5) 0.0067(4) 0.0059(4) 0.0056(4)
N2 0.0208(5) 0.0186(5) 0.0191(5) 0.0056(4) 0.0063(4) 0.0050(4)
C1 0.0175(6) 0.0164(5) 0.0177(6) 0.0048(4) 0.0039(4) 0.0043(4)
C2 0.0200(6) 0.0167(5) 0.0211(6) 0.0040(5) 0.0060(5) 0.0060(5)
C3 0.0203(6) 0.0175(6) 0.0188(6) 0.0036(4) 0.0063(5) 0.0060(4)
C4 0.0179(5) 0.0171(6) 0.0175(6) 0.0038(4) 0.0047(4) 0.0045(4)
C5 0.0163(5) 0.0152(5) 0.0175(6) 0.0037(4) 0.0043(4) 0.0042(4)
C11 0.0196(6) 0.0188(6) 0.0181(6) 0.0060(5) 0.0054(5) 0.0045(5)
C14 0.0241(6) 0.0204(6) 0.0224(6) 0.0071(5) 0.0084(5) 0.0058(5)

loop_
_atom_type_symbol
_atom_type_description
_atom_type_scat_dispersion_real
_atom_type_scat_dispersion_imag
_atom_type_scat_source
C C 0.0033 0.0016 'International Tables Vol C Tables 4.2.6.8 and 6.1.1.4'
H H 0.0000 0.0000 'International Tables Vol C Tables 4.2.6.8 and 6.1.1.4'
F F 0.0171 0.0103 'International Tables Vol C Tables 4.2.6.8 and 6.1.1.4'
N N 0.0061 0.0033 'International Tables Vol C Tables 4.2.6.8 and 6.1.1.4'

loop_
_geom_angle_atom_site_label_1
_geom_angle_atom_site_label_2
_geom_angle_atom_site_label_3
_geom_angle
_geom_angle_site_symmetry_1
_geom_angle_site_symmetry_3
C11 N1 C1 115.47(11) . .
C11 N2 C4 114.89(11) . .
N1 C1 C5 119.94(11) . .
N1 C1 C2 120.80(11) . .
C5 C1 C2 119.26(11) . .
C3 C2 C1 120.46(12) . .
C3 C2 H2 119.8 . .
C1 C2 H2 119.8 . .
C2 C3 C4 120.78(12) . 2_556
C2 C3 H3 119.6 . .
C4 C3 H3 119.6 2_556 .
N2 C4 C5 120.46(12) . .
N2 C4 C3 120.78(11) . 2_556
C5 C4 C3 118.77(11) . 2_556
C4 C5 C1 119.28(11) . .
C4 C5 C5 120.69(14) . 2_556
C1 C5 C5 120.03(14) . 2_556
N2 C11 N1 129.96(12) . .
N2 C11 C14 116.69(11) . .
N1 C11 C14 113.34(11) . .
F3 C14 F2 107.98(12) . .
F3 C14 F1 107.66(12) . .
F2 C14 F1 105.89(12) . .
F3 C14 C11 113.11(12) . .
F2 C14 C11 110.83(12) . .
F1 C14 C11 111.04(11) . .

loop_
_geom_bond_atom_site_label_1
_geom_bond_atom_site_label_2
_geom_bond_distance
_geom_bond_site_symmetry_2
F1 C14 1.3382(17) .
F2 C14 1.3379(17) .
F3 C14 1.3207(16) .
N1 C11 1.3375(17) .
N1 C1 1.3466(17) .
N2 C11 1.3329(18) .
N2 C4 1.3500(17) .
C1 C5 1.4067(18) .
C1 C2 1.4422(18) .
C2 C3 1.3601(19) .
C2 H2 0.9500 .
C3 C4 1.4428(19) 2_556
C3 H3 0.9500 .
C4 C5 1.4065(18) .
C4 C3 1.4428(19) 2_556
C5 C5 1.408(2) 2_556
C11 C14 1.5163(19) .

loop_
_geom_torsion_atom_site_label_1
_geom_torsion_atom_site_label_2
_geom_torsion_atom_site_label_3
_geom_torsion_atom_site_label_4
_geom_torsion
_geom_torsion_site_symmetry_1
_geom_torsion_site_symmetry_4
C11 N1 C1 C5 1.02(18) . .
C11 N1 C1 C2 -178.99(11) . .
N1 C1 C2 C3 -179.78(12) . .
C5 C1 C2 C3 0.21(19) . .
C1 C2 C3 C4 0.6(2) . 2_556
C11 N2 C4 C5 0.34(18) . .
C11 N2 C4 C3 -179.35(12) . 2_556
N2 C4 C5 C1 -0.48(19) . .
C3 C4 C5 C1 179.23(12) 2_556 .
N2 C4 C5 C5 -179.95(14) . 2_556
C3 C4 C5 C5 -0.2(2) 2_556 2_556
N1 C1 C5 C4 -0.25(18) . .
C2 C1 C5 C4 179.76(12) . .
N1 C1 C5 C5 179.22(14) . 2_556
C2 C1 C5 C5 -0.8(2) . 2_556
C4 N2 C11 N1 0.6(2) . .
C4 N2 C11 C14 179.84(11) . .
C1 N1 C11 N2 -1.3(2) . .
C1 N1 C11 C14 179.43(11) . .
N2 C11 C14 F3 5.04(18) . .
N1 C11 C14 F3 -175.58(12) . .
N2 C11 C14 F2 -116.39(13) . .
N1 C11 C14 F2 62.99(15) . .
N2 C11 C14 F1 126.20(13) . .
N1 C11 C14 F1 -54.42(15) . .
